data_7033297
loop_
_publ_author_name
'Tan, Jingyun'
'Li, Rui'
'Li, Dandan'
'Zhang, Qiong'
'Li, Shengli'
'Zhou, Hongping'
'Yang, Jiaxiang'
'Wu, Jieying'
'Tian, Yupeng'

_publ_section_title
;
 Thiophene-based terpyridine and its zinc halide complexes: third-order
 nonlinear optical properties in the near-infrared region.
;
_journal_issue 3
_journal_name_full 'Dalton transactions (Cambridge, England : 2003)'
_journal_page_first 1473
_journal_page_last 1482
_journal_paper_doi 10.1039/c4dt02933j
_journal_volume 44
_journal_year 2015
_chemical_formula_moiety 'C31 H22 Cl2 N4 S Zn'
_chemical_formula_sum 'C31 H22 Cl2 N4 S Zn'
_chemical_formula_weight 618.86
_chemical_name_systematic
; 
 ? 
;
_space_group_IT_number 2
_symmetry_cell_setting triclinic
_symmetry_space_group_name_Hall '-P 1'
_symmetry_space_group_name_H-M 'P -1'
_atom_sites_solution_hydrogens geom
_atom_sites_solution_primary direct
_atom_sites_solution_secondary difmap
_audit_creation_method SHELXL-97
_cell_angle_alpha 95.908(5)
_cell_angle_beta 91.729(5)
_cell_angle_gamma 111.298(5)
_cell_formula_units_Z 2
_cell_length_a 11.166(5)
_cell_length_b 11.250(5)
_cell_length_c 12.045(5)
_cell_measurement_reflns_used 2061
_cell_measurement_temperature 298(2)
_cell_measurement_theta_max 22.17
_cell_measurement_theta_min 2.50
_cell_volume 1398.5(11)
_computing_cell_refinement 'Bruker SMART'
_computing_data_collection 'Bruker SMART'
_computing_data_reduction 'Bruker SAINT'
_computing_molecular_graphics 'Bruker SHELXTL'
_computing_publication_material 'Bruker SHELXTL'
_computing_structure_refinement 'SHELXL-97 (Sheldrick, 1997)'
_computing_structure_solution 'SHELXS-97 (Sheldrick, 1990)'
_diffrn_ambient_temperature 298(2)
_diffrn_measured_fraction_theta_full 0.988
_diffrn_measured_fraction_theta_max 0.988
_diffrn_measurement_device_type 'CCD area detector'
_diffrn_measurement_method 'phi and omega scans'
_diffrn_radiation_monochromator graphite
_diffrn_radiation_source 'fine-focus sealed tube'
_diffrn_radiation_type MoK\a
_diffrn_radiation_wavelength 0.71069
_diffrn_reflns_av_R_equivalents 0.0357
_diffrn_reflns_av_sigmaI/netI 0.0618
_diffrn_reflns_limit_h_max 13
_diffrn_reflns_limit_h_min -13
_diffrn_reflns_limit_k_max 13
_diffrn_reflns_limit_k_min -13
_diffrn_reflns_limit_l_max 14
_diffrn_reflns_limit_l_min -14
_diffrn_reflns_number 10002
_diffrn_reflns_theta_full 25.00
_diffrn_reflns_theta_max 25.00
_diffrn_reflns_theta_min 1.70
_exptl_absorpt_coefficient_mu 1.172
_exptl_absorpt_correction_T_max 0.7994
_exptl_absorpt_correction_T_min 0.7200
_exptl_absorpt_correction_type psi-scan
_exptl_absorpt_process_details 'SADABS; Bruker, 2000'
_exptl_crystal_colour red-brown
_exptl_crystal_density_diffrn 1.470
_exptl_crystal_density_method 'not measured'
_exptl_crystal_description needle
_exptl_crystal_F_000 632
_exptl_crystal_recrystallization_method 'Re-crystallisation from solvent: acetonitrile'
_exptl_crystal_size_max 0.30
_exptl_crystal_size_mid 0.20
_exptl_crystal_size_min 0.20
_refine_diff_density_max 0.347
_refine_diff_density_min -0.430
_refine_diff_density_rms 0.078
_refine_ls_extinction_method none
_refine_ls_goodness_of_fit_ref 0.909
_refine_ls_hydrogen_treatment constr
_refine_ls_matrix_type full
_refine_ls_number_parameters 352
_refine_ls_number_reflns 4870
_refine_ls_number_restraints 0
_refine_ls_restrained_S_all 0.909
_refine_ls_R_factor_all 0.0840
_refine_ls_R_factor_gt 0.0459
_refine_ls_shift/su_max 0.000
_refine_ls_shift/su_mean 0.000
_refine_ls_structure_factor_coef Fsqd
_refine_ls_weighting_details 'calc w=1/[\s^2^(Fo^2^)+(0.1000P)^2^+0.0000P] where P=(Fo^2^+2Fc^2^)/3'
_refine_ls_weighting_scheme calc
_refine_ls_wR_factor_gt 0.1222
_refine_ls_wR_factor_ref 0.1566
_reflns_number_gt 3176
_reflns_number_total 4870
_reflns_threshold_expression >2sigma(I)
_cod_data_source_file c4dt02933j2.cif
_cod_data_source_block LZnCl2
_cod_depositor_comments
;
The following automatic conversions were performed:

'_symmetry_cell_setting' value 'Triclinic' changed to 'triclinic'
according to
/usr/data/users/saulius/crontab/automatic-downloads/rss-feeds/RSC/lib/dictionaries/cif_core.dic
dictionary named 'cif_core.dic' version 2.4.2 from 2011-04-26.

Automatic conversion script
Id: cif_fix_values 2935 2014-11-11 08:27:57Z andrius 

 Adding full bibliography for 7033296--7033299.cif.
;
_cod_original_sg_symbol_H-M P-1
_cod_database_code 7033297

loop_
_symmetry_equiv_pos_as_xyz
'x, y, z'
'-x, -y, -z'

loop_
_atom_site_label
_atom_site_type_symbol
_atom_site_fract_x
_atom_site_fract_y
_atom_site_fract_z
_atom_site_U_iso_or_equiv
_atom_site_adp_type
_atom_site_occupancy
_atom_site_symmetry_multiplicity
_atom_site_calc_flag
_atom_site_refinement_flags
C1 C 1.1395(5) 0.2342(5) 0.8043(6) 0.0811(16) Uani 1 1 d .
H1 H 1.1318 0.2458 0.7294 0.097 Uiso 1 1 calc R
C2 C 1.1398(7) 0.1172(6) 0.8329(8) 0.115(3) Uani 1 1 d .
H2 H 1.1300 0.0496 0.7776 0.138 Uiso 1 1 calc R
C3 C 1.1548(9) 0.1032(7) 0.9436(10) 0.139(3) Uani 1 1 d .
H3 H 1.1579 0.0264 0.9630 0.167 Uiso 1 1 calc R
C4 C 1.1651(9) 0.1989(8) 1.0247(8) 0.146(4) Uani 1 1 d .
H4 H 1.1737 0.1876 1.0995 0.175 Uiso 1 1 calc R
C5 C 1.1628(6) 0.3130(6) 0.9966(5) 0.098(2) Uani 1 1 d .
H5 H 1.1697 0.3787 1.0529 0.118 Uiso 1 1 calc R
C6 C 1.1506(4) 0.3319(5) 0.8865(4) 0.0626(13) Uani 1 1 d .
C7 C 1.3593(5) 0.5970(6) 0.9327(5) 0.0876(19) Uani 1 1 d .
H7 H 1.3930 0.5357 0.9068 0.105 Uiso 1 1 calc R
C8 C 1.4391(7) 0.7152(8) 0.9856(6) 0.124(3) Uani 1 1 d .
H8 H 1.5270 0.7321 0.9953 0.149 Uiso 1 1 calc R
C9 C 1.3939(14) 0.8090(9) 1.0246(8) 0.161(5) Uani 1 1 d .
H9 H 1.4491 0.8895 1.0579 0.193 Uiso 1 1 calc R
C10 C 1.2628(13) 0.7780(8) 1.0120(6) 0.138(4) Uani 1 1 d .
H10 H 1.2286 0.8377 1.0411 0.165 Uiso 1 1 calc R
C11 C 1.1793(7) 0.6603(6) 0.9572(5) 0.0916(19) Uani 1 1 d .
H11 H 1.0914 0.6429 0.9470 0.110 Uiso 1 1 calc R
C12 C 1.2296(5) 0.5710(5) 0.9187(4) 0.0633(13) Uani 1 1 d .
C13 C 1.0583(4) 0.4505(4) 0.7751(4) 0.0564(12) Uani 1 1 d .
C14 C 1.0685(5) 0.5437(5) 0.7100(5) 0.0771(16) Uani 1 1 d .
H14 H 1.1408 0.6188 0.7127 0.093 Uiso 1 1 calc R
C15 C 0.9594(5) 0.5158(5) 0.6383(5) 0.0707(15) Uani 1 1 d .
H15 H 0.9520 0.5713 0.5887 0.085 Uiso 1 1 calc R
C16 C 0.8642(4) 0.4006(4) 0.6466(4) 0.0551(12) Uani 1 1 d .
C17 C 0.7381(4) 0.3445(4) 0.5875(4) 0.0460(10) Uani 1 1 d .
C18 C 0.6997(4) 0.4089(4) 0.5075(4) 0.0483(11) Uani 1 1 d .
H18 H 0.7576 0.4860 0.4886 0.058 Uiso 1 1 calc R
C19 C 0.5774(4) 0.3582(4) 0.4575(3) 0.0431(10) Uani 1 1 d .
C20 C 0.5270(4) 0.4224(4) 0.3751(3) 0.0455(10) Uani 1 1 d .
C21 C 0.5974(5) 0.5398(4) 0.3428(4) 0.0539(11) Uani 1 1 d .
H21 H 0.6828 0.5830 0.3700 0.065 Uiso 1 1 calc R
C22 C 0.5394(5) 0.5930(5) 0.2691(4) 0.0619(13) Uani 1 1 d .
H22 H 0.5856 0.6722 0.2458 0.074 Uiso 1 1 calc R
C23 C 0.4137(5) 0.5276(5) 0.2312(4) 0.0637(13) Uani 1 1 d .
H23 H 0.3729 0.5615 0.1817 0.076 Uiso 1 1 calc R
C24 C 0.3477(5) 0.4100(5) 0.2677(4) 0.0616(13) Uani 1 1 d .
H24 H 0.2618 0.3658 0.2423 0.074 Uiso 1 1 calc R
C25 C 0.6458(4) 0.2281(4) 0.6112(4) 0.0489(11) Uani 1 1 d .
H25 H 0.6672 0.1807 0.6619 0.059 Uiso 1 1 calc R
C26 C 0.5240(4) 0.1845(4) 0.5595(3) 0.0441(10) Uani 1 1 d .
C27 C 0.4148(4) 0.0688(4) 0.5868(4) 0.0458(10) Uani 1 1 d .
C28 C 0.4253(5) -0.0061(4) 0.6671(4) 0.0552(12) Uani 1 1 d .
H28 H 0.5042 0.0113 0.7060 0.066 Uiso 1 1 calc R
C29 C 0.3172(5) -0.1076(4) 0.6894(4) 0.0629(13) Uani 1 1 d .
H29 H 0.3220 -0.1589 0.7439 0.075 Uiso 1 1 calc R
C30 C 0.2025(5) -0.1311(5) 0.6292(5) 0.0654(13) Uani 1 1 d .
H30 H 0.1283 -0.1987 0.6425 0.078 Uiso 1 1 calc R
C31 C 0.1989(5) -0.0541(4) 0.5500(4) 0.0623(13) Uani 1 1 d .
H31 H 0.1213 -0.0711 0.5092 0.075 Uiso 1 1 calc R
Cl1 Cl 0.13787(11) 0.22783(12) 0.46790(12) 0.0718(4) Uani 1 1 d .
Cl2 Cl 0.26857(15) 0.03718(13) 0.24613(12) 0.0813(5) Uani 1 1 d .
N1 N 1.1456(4) 0.4501(3) 0.8584(3) 0.0648(11) Uani 1 1 d .
N2 N 0.4902(3) 0.2478(3) 0.4827(3) 0.0450(8) Uani 1 1 d .
N3 N 0.3031(3) 0.0454(3) 0.5285(3) 0.0514(9) Uani 1 1 d .
N4 N 0.4034(4) 0.3580(3) 0.3381(3) 0.0515(9) Uani 1 1 d .
S1 S 0.91133(12) 0.32513(12) 0.74684(11) 0.0674(4) Uani 1 1 d .
Zn1 Zn 0.30328(5) 0.17418(5) 0.40400(4) 0.0519(2) Uani 1 1 d .

loop_
_atom_site_aniso_label
_atom_site_aniso_U_11
_atom_site_aniso_U_22
_atom_site_aniso_U_33
_atom_site_aniso_U_23
_atom_site_aniso_U_13
_atom_site_aniso_U_12
C1 0.073(4) 0.062(4) 0.107(5) 0.002(3) -0.007(3) 0.027(3)
C2 0.118(6) 0.067(5) 0.163(8) 0.007(5) -0.023(5) 0.043(4)
C3 0.158(8) 0.064(5) 0.190(9) 0.035(6) -0.063(7) 0.036(5)
C4 0.197(9) 0.082(6) 0.142(7) 0.028(5) -0.088(7) 0.036(6)
C5 0.117(5) 0.068(4) 0.094(5) 0.014(3) -0.054(4) 0.020(4)
C6 0.053(3) 0.050(3) 0.081(4) 0.011(3) -0.022(3) 0.016(2)
C7 0.055(3) 0.093(4) 0.085(4) -0.023(3) -0.005(3) 0.001(3)
C8 0.092(5) 0.121(7) 0.088(5) 0.005(5) -0.017(4) -0.040(5)
C9 0.246(14) 0.076(6) 0.087(6) -0.011(4) -0.017(8) -0.021(8)
C10 0.263(12) 0.069(5) 0.078(5) -0.010(4) 0.013(7) 0.063(7)
C11 0.121(5) 0.072(4) 0.084(4) 0.002(3) 0.017(4) 0.040(4)
C12 0.070(4) 0.051(3) 0.053(3) 0.001(2) -0.005(2) 0.005(3)
C13 0.043(3) 0.044(3) 0.077(3) 0.011(2) -0.010(2) 0.010(2)
C14 0.056(3) 0.052(3) 0.108(4) 0.032(3) -0.018(3) -0.001(2)
C15 0.060(3) 0.049(3) 0.097(4) 0.039(3) -0.016(3) 0.007(2)
C16 0.053(3) 0.044(3) 0.063(3) 0.011(2) -0.012(2) 0.011(2)
C17 0.044(2) 0.036(2) 0.054(3) 0.003(2) -0.004(2) 0.0111(19)
C18 0.046(3) 0.036(2) 0.057(3) 0.007(2) -0.001(2) 0.007(2)
C19 0.046(3) 0.036(2) 0.046(2) 0.0014(18) -0.0033(19) 0.014(2)
C20 0.050(3) 0.041(2) 0.043(2) 0.0038(19) -0.003(2) 0.015(2)
C21 0.060(3) 0.047(3) 0.051(3) 0.012(2) 0.001(2) 0.015(2)
C22 0.082(4) 0.052(3) 0.056(3) 0.020(2) 0.009(3) 0.027(3)
C23 0.079(4) 0.064(3) 0.054(3) 0.014(3) -0.001(3) 0.032(3)
C24 0.066(3) 0.064(3) 0.056(3) 0.007(2) -0.011(2) 0.025(3)
C25 0.048(3) 0.034(2) 0.062(3) 0.008(2) -0.008(2) 0.013(2)
C26 0.044(2) 0.033(2) 0.051(3) 0.0035(19) -0.007(2) 0.0111(19)
C27 0.047(3) 0.036(2) 0.052(3) 0.0020(19) -0.008(2) 0.0143(19)
C28 0.055(3) 0.044(3) 0.063(3) 0.013(2) -0.009(2) 0.012(2)
C29 0.067(3) 0.040(3) 0.077(3) 0.019(2) -0.006(3) 0.012(2)
C30 0.052(3) 0.042(3) 0.094(4) 0.021(3) -0.002(3) 0.006(2)
C31 0.048(3) 0.043(3) 0.087(4) 0.015(3) -0.013(3) 0.007(2)
Cl1 0.0479(7) 0.0543(7) 0.1139(11) 0.0234(7) -0.0006(7) 0.0166(6)
Cl2 0.1100(11) 0.0559(8) 0.0733(9) -0.0118(6) -0.0369(8) 0.0337(8)
N1 0.060(2) 0.040(2) 0.084(3) 0.009(2) -0.029(2) 0.0091(19)
N2 0.046(2) 0.0331(19) 0.050(2) 0.0007(16) -0.0063(16) 0.0099(16)
N3 0.047(2) 0.036(2) 0.065(2) 0.0100(17) -0.0090(18) 0.0075(17)
N4 0.051(2) 0.048(2) 0.054(2) 0.0072(18) -0.0093(18) 0.0176(18)
S1 0.0567(8) 0.0514(8) 0.0797(9) 0.0267(6) -0.0188(7) -0.0002(6)
Zn1 0.0499(3) 0.0370(3) 0.0631(4) 0.0051(2) -0.0161(2) 0.0111(2)

loop_
_atom_type_symbol
_atom_type_description
_atom_type_scat_dispersion_real
_atom_type_scat_dispersion_imag
_atom_type_scat_source
C C 0.0033 0.0016 'International Tables Vol C Tables 4.2.6.8 and 6.1.1.4'
H H 0.0000 0.0000 'International Tables Vol C Tables 4.2.6.8 and 6.1.1.4'
N N 0.0061 0.0033 'International Tables Vol C Tables 4.2.6.8 and 6.1.1.4'
S S 0.1246 0.1234 'International Tables Vol C Tables 4.2.6.8 and 6.1.1.4'
Cl Cl 0.1484 0.1585 'International Tables Vol C Tables 4.2.6.8 and 6.1.1.4'
Zn Zn 0.2839 1.4301 'International Tables Vol C Tables 4.2.6.8 and 6.1.1.4'

loop_
_geom_angle_atom_site_label_1
_geom_angle_atom_site_label_2
_geom_angle_atom_site_label_3
_geom_angle
C6 C1 C2 119.9(6)
C6 C1 H1 120.1
C2 C1 H1 120.1
C3 C2 C1 119.2(7)
C3 C2 H2 120.4
C1 C2 H2 120.4
C4 C3 C2 121.0(7)
C4 C3 H3 119.5
C2 C3 H3 119.5
C3 C4 C5 119.8(8)
C3 C4 H4 120.1
C5 C4 H4 120.1
C4 C5 C6 121.1(7)
C4 C5 H5 119.5
C6 C5 H5 119.5
C1 C6 C5 119.1(5)
C1 C6 N1 120.4(5)
C5 C6 N1 120.5(5)
C12 C7 C8 119.1(7)
C12 C7 H7 120.4
C8 C7 H7 120.4
C9 C8 C7 122.5(9)
C9 C8 H8 118.7
C7 C8 H8 118.7
C8 C9 C10 116.7(8)
C8 C9 H9 121.7
C10 C9 H9 121.7
C9 C10 C11 122.3(9)
C9 C10 H10 118.8
C11 C10 H10 118.8
C12 C11 C10 118.5(7)
C12 C11 H11 120.7
C10 C11 H11 120.7
C11 C12 C7 120.7(5)
C11 C12 N1 119.5(5)
C7 C12 N1 119.7(5)
C14 C13 N1 127.9(4)
C14 C13 S1 110.9(4)
N1 C13 S1 121.2(3)
C13 C14 C15 112.9(4)
C13 C14 H14 123.6
C15 C14 H14 123.6
C16 C15 C14 114.5(4)
C16 C15 H15 122.7
C14 C15 H15 122.7
C15 C16 C17 128.6(4)
C15 C16 S1 109.7(4)
C17 C16 S1 121.6(3)
C25 C17 C18 116.8(4)
C25 C17 C16 122.1(4)
C18 C17 C16 120.9(4)
C19 C18 C17 120.1(4)
C19 C18 H18 119.9
C17 C18 H18 119.9
N2 C19 C18 122.0(4)
N2 C19 C20 114.2(4)
C18 C19 C20 123.7(4)
N4 C20 C21 121.9(4)
N4 C20 C19 114.2(4)
C21 C20 C19 123.8(4)
C20 C21 C22 119.1(5)
C20 C21 H21 120.5
C22 C21 H21 120.5
C23 C22 C21 119.1(5)
C23 C22 H22 120.4
C21 C22 H22 120.4
C22 C23 C24 119.0(5)
C22 C23 H23 120.5
C24 C23 H23 120.5
N4 C24 C23 122.1(5)
N4 C24 H24 118.9
C23 C24 H24 118.9
C26 C25 C17 119.8(4)
C26 C25 H25 120.1
C17 C25 H25 120.1
N2 C26 C25 122.0(4)
N2 C26 C27 113.8(4)
C25 C26 C27 124.1(4)
N3 C27 C28 121.8(4)
N3 C27 C26 114.3(4)
C28 C27 C26 123.8(4)
C27 C28 C29 119.3(4)
C27 C28 H28 120.3
C29 C28 H28 120.3
C30 C29 C28 118.6(4)
C30 C29 H29 120.7
C28 C29 H29 120.7
C31 C30 C29 119.2(4)
C31 C30 H30 120.4
C29 C30 H30 120.4
N3 C31 C30 122.6(4)
N3 C31 H31 118.7
C30 C31 H31 118.7
C13 N1 C6 120.5(4)
C13 N1 C12 119.0(4)
C6 N1 C12 120.5(4)
C19 N2 C26 119.2(4)
C19 N2 Zn1 120.6(3)
C26 N2 Zn1 120.2(3)
C27 N3 C31 118.4(4)
C27 N3 Zn1 117.1(3)
C31 N3 Zn1 124.4(3)
C24 N4 C20 118.8(4)
C24 N4 Zn1 124.3(3)
C20 N4 Zn1 116.9(3)
C16 S1 C13 92.0(2)
N2 Zn1 N3 74.39(13)
N2 Zn1 N4 74.05(13)
N3 Zn1 N4 147.79(14)
N2 Zn1 Cl2 117.23(10)
N3 Zn1 Cl2 99.97(11)
N4 Zn1 Cl2 99.97(11)
N2 Zn1 Cl1 123.70(10)
N3 Zn1 Cl1 96.72(11)
N4 Zn1 Cl1 95.38(10)
Cl2 Zn1 Cl1 119.06(6)

loop_
_geom_bond_atom_site_label_1
_geom_bond_atom_site_label_2
_geom_bond_distance
C1 C6 1.369(7)
C1 C2 1.396(8)
C1 H1 0.9300
C2 C3 1.371(11)
C2 H2 0.9300
C3 C4 1.347(11)
C3 H3 0.9300
C4 C5 1.369(9)
C4 H4 0.9300
C5 C6 1.375(7)
C5 H5 0.9300
C6 N1 1.425(6)
C7 C12 1.371(7)
C7 C8 1.378(8)
C7 H7 0.9300
C8 C9 1.375(13)
C8 H8 0.9300
C9 C10 1.376(14)
C9 H9 0.9300
C10 C11 1.395(10)
C10 H10 0.9300
C11 C12 1.367(8)
C11 H11 0.9300
C12 N1 1.444(6)
C13 C14 1.349(6)
C13 N1 1.378(6)
C13 S1 1.727(4)
C14 C15 1.389(7)
C14 H14 0.9300
C15 C16 1.360(6)
C15 H15 0.9300
C16 C17 1.446(6)
C16 S1 1.718(5)
C17 C25 1.405(6)
C17 C18 1.408(6)
C18 C19 1.366(6)
C18 H18 0.9300
C19 N2 1.342(5)
C19 C20 1.493(6)
C20 N4 1.341(5)
C20 C21 1.372(6)
C21 C22 1.387(6)
C21 H21 0.9300
C22 C23 1.365(7)
C22 H22 0.9300
C23 C24 1.384(7)
C23 H23 0.9300
C24 N4 1.335(6)
C24 H24 0.9300
C25 C26 1.371(6)
C25 H25 0.9300
C26 N2 1.347(5)
C26 C27 1.499(6)
C27 N3 1.338(5)
C27 C28 1.374(6)
C28 C29 1.384(6)
C28 H28 0.9300
C29 C30 1.377(7)
C29 H29 0.9300
C30 C31 1.362(6)
C30 H30 0.9300
C31 N3 1.344(6)
C31 H31 0.9300
Cl1 Zn1 2.2734(16)
Cl2 Zn1 2.2493(16)
N2 Zn1 2.098(3)
N3 Zn1 2.189(4)
N4 Zn1 2.206(4)

loop_
_geom_hbond_atom_site_label_D
_geom_hbond_atom_site_label_H
_geom_hbond_atom_site_label_A
_geom_hbond_distance_DH
_geom_hbond_distance_HA
_geom_hbond_distance_DA
_geom_hbond_angle_DHA
_geom_hbond_site_symmetry_A
C25 H25 S1 0.93 2.72 3.105(4) 105.9 .
C31 H31 Cl1 0.93 2.83 3.540(5) 134.2 2_556

loop_
_geom_torsion_atom_site_label_1
_geom_torsion_atom_site_label_2
_geom_torsion_atom_site_label_3
_geom_torsion_atom_site_label_4
_geom_torsion
C6 C1 C2 C3 -1.8(11)
C1 C2 C3 C4 2.1(14)
C2 C3 C4 C5 -1.1(15)
C3 C4 C5 C6 -0.2(13)
C2 C1 C6 C5 0.5(9)
C2 C1 C6 N1 -177.7(5)
C4 C5 C6 C1 0.5(10)
C4 C5 C6 N1 178.7(7)
C12 C7 C8 C9 -0.4(11)
C7 C8 C9 C10 2.3(14)
C8 C9 C10 C11 -3.4(15)
C9 C10 C11 C12 2.7(12)
C10 C11 C12 C7 -0.6(9)
C10 C11 C12 N1 -178.0(6)
C8 C7 C12 C11 -0.5(9)
C8 C7 C12 N1 176.9(5)
N1 C13 C14 C15 -176.7(5)
S1 C13 C14 C15 0.3(7)
C13 C14 C15 C16 -0.4(8)
C14 C15 C16 C17 177.9(5)
C14 C15 C16 S1 0.3(7)
C15 C16 C17 C25 -175.1(5)
S1 C16 C17 C25 2.3(6)
C15 C16 C17 C18 1.1(8)
S1 C16 C17 C18 178.5(3)
C25 C17 C18 C19 0.4(6)
C16 C17 C18 C19 -175.9(4)
C17 C18 C19 N2 0.6(6)
C17 C18 C19 C20 177.6(4)
N2 C19 C20 N4 -1.2(5)
C18 C19 C20 N4 -178.5(4)
N2 C19 C20 C21 175.9(4)
C18 C19 C20 C21 -1.3(7)
N4 C20 C21 C22 -0.5(7)
C19 C20 C21 C22 -177.4(4)
C20 C21 C22 C23 0.4(7)
C21 C22 C23 C24 0.1(7)
C22 C23 C24 N4 -0.5(7)
C18 C17 C25 C26 -1.8(6)
C16 C17 C25 C26 174.5(4)
C17 C25 C26 N2 2.3(6)
C17 C25 C26 C27 -173.8(4)
N2 C26 C27 N3 1.7(5)
C25 C26 C27 N3 178.1(4)
N2 C26 C27 C28 -176.3(4)
C25 C26 C27 C28 0.1(7)
N3 C27 C28 C29 -0.8(7)
C26 C27 C28 C29 177.2(4)
C27 C28 C29 C30 0.7(7)
C28 C29 C30 C31 0.0(8)
C29 C30 C31 N3 -0.7(8)
C14 C13 N1 C6 -153.2(6)
S1 C13 N1 C6 30.1(7)
C14 C13 N1 C12 28.5(8)
S1 C13 N1 C12 -148.3(4)
C1 C6 N1 C13 41.1(7)
C5 C6 N1 C13 -137.1(6)
C1 C6 N1 C12 -140.6(5)
C5 C6 N1 C12 41.3(7)
C11 C12 N1 C13 46.2(7)
C7 C12 N1 C13 -131.2(5)
C11 C12 N1 C6 -132.2(6)
C7 C12 N1 C6 50.5(7)
C18 C19 N2 C26 -0.1(6)
C20 C19 N2 C26 -177.4(3)
C18 C19 N2 Zn1 179.8(3)
C20 C19 N2 Zn1 2.5(5)
C25 C26 N2 C19 -1.3(6)
C27 C26 N2 C19 175.1(3)
C25 C26 N2 Zn1 178.7(3)
C27 C26 N2 Zn1 -4.8(5)
C28 C27 N3 C31 0.1(6)
C26 C27 N3 C31 -178.0(4)
C28 C27 N3 Zn1 179.9(3)
C26 C27 N3 Zn1 1.8(5)
C30 C31 N3 C27 0.6(7)
C30 C31 N3 Zn1 -179.2(4)
C23 C24 N4 C20 0.5(7)
C23 C24 N4 Zn1 178.0(3)
C21 C20 N4 C24 0.0(6)
C19 C20 N4 C24 177.2(4)
C21 C20 N4 Zn1 -177.7(3)
C19 C20 N4 Zn1 -0.5(5)
C15 C16 S1 C13 -0.1(4)
C17 C16 S1 C13 -177.9(4)
C14 C13 S1 C16 -0.2(4)
N1 C13 S1 C16 177.1(4)
C19 N2 Zn1 N3 -175.6(3)
C26 N2 Zn1 N3 4.4(3)
C19 N2 Zn1 N4 -2.1(3)
C26 N2 Zn1 N4 177.8(3)
C19 N2 Zn1 Cl2 91.1(3)
C26 N2 Zn1 Cl2 -89.0(3)
C19 N2 Zn1 Cl1 -87.9(3)
C26 N2 Zn1 Cl1 92.1(3)
C27 N3 Zn1 N2 -3.2(3)
C31 N3 Zn1 N2 176.6(4)
C27 N3 Zn1 N4 -15.0(5)
C31 N3 Zn1 N4 164.7(3)
C27 N3 Zn1 Cl2 112.5(3)
C31 N3 Zn1 Cl2 -67.8(4)
C27 N3 Zn1 Cl1 -126.4(3)
C31 N3 Zn1 Cl1 53.4(4)
C24 N4 Zn1 N2 -176.3(4)
C20 N4 Zn1 N2 1.3(3)
C24 N4 Zn1 N3 -164.4(3)
C20 N4 Zn1 N3 13.2(5)
C24 N4 Zn1 Cl2 68.1(4)
C20 N4 Zn1 Cl2 -114.4(3)
C24 N4 Zn1 Cl1 -52.7(4)
C20 N4 Zn1 Cl1 124.9(3)
